data_7049512
loop_
_publ_author_name
'Ahmed, Zubair'
'Iftikhar, Khalid'

_publ_section_title
;
 Red, orange-red and near-infrared light emitting ternary lanthanide tris
 \b-diketonate complexes with distorted C<sub>4v</sub> geometrical
 structures.
;
_journal_issue 15
_journal_name_full 'Dalton transactions (Cambridge, England : 2003)'
_journal_page_first 4973
_journal_page_last 4986
_journal_paper_doi 10.1039/c9dt00198k
_journal_volume 48
_journal_year 2019
_chemical_formula_sum 'C36 H21 F18 N6 O6 Pr'
_chemical_formula_weight 1116.50
_space_group_IT_number 14
_space_group_name_Hall '-P 2yn'
_space_group_name_H-M_alt 'P 1 21/n 1'
_symmetry_cell_setting monoclinic
_symmetry_space_group_name_Hall '-P 2yn'
_symmetry_space_group_name_H-M 'P 1 21/n 1'
_atom_sites_solution_hydrogens geom
_atom_sites_solution_primary direct
_atom_sites_solution_secondary difmap
_audit_creation_method SHELXL-97
_audit_update_record
;
2019-01-11 deposited with the CCDC.    2019-03-05 downloaded from the CCDC.
;
_cell_angle_alpha 90.00
_cell_angle_beta 102.755(3)
_cell_angle_gamma 90.00
_cell_formula_units_Z 4
_cell_length_a 12.0178(3)
_cell_length_b 19.0500(5)
_cell_length_c 19.4319(5)
_cell_measurement_reflns_used 6221
_cell_measurement_temperature 298(2)
_cell_measurement_theta_max 25.0
_cell_measurement_theta_min 1.6
_cell_volume 4338.9(2)
_computing_structure_refinement 'SHELXL-97 (Sheldrick, 1997)'
_computing_structure_solution 'SHELXS-97 (Sheldrick, 1990)'
_diffrn_ambient_temperature 298(2)
_diffrn_measured_fraction_theta_full 0.998
_diffrn_measured_fraction_theta_max 0.998
_diffrn_measurement_device_type 'Bruker D8 Venture'
_diffrn_radiation_monochromator graphite
_diffrn_radiation_source 'fine-focus sealed tube'
_diffrn_radiation_type MoK\a
_diffrn_radiation_wavelength 0.71073
_diffrn_reflns_av_R_equivalents 0.0287
_diffrn_reflns_av_sigmaI/netI 0.0412
_diffrn_reflns_limit_h_max 8
_diffrn_reflns_limit_h_min -14
_diffrn_reflns_limit_k_max 20
_diffrn_reflns_limit_k_min -22
_diffrn_reflns_limit_l_max 23
_diffrn_reflns_limit_l_min -23
_diffrn_reflns_number 18655
_diffrn_reflns_theta_full 25.00
_diffrn_reflns_theta_max 25.00
_diffrn_reflns_theta_min 3.31
_exptl_absorpt_coefficient_mu 1.251
_exptl_absorpt_correction_T_max 0.8644
_exptl_absorpt_correction_T_min 0.7704
_exptl_crystal_density_diffrn 1.709
_exptl_crystal_density_method 'not measured'
_exptl_crystal_description block
_exptl_crystal_F_000 2192
_exptl_crystal_size_max 0.22
_exptl_crystal_size_mid 0.16
_exptl_crystal_size_min 0.12
_refine_diff_density_max 0.922
_refine_diff_density_min -0.962
_refine_diff_density_rms 0.091
_refine_ls_extinction_method none
_refine_ls_goodness_of_fit_ref 1.078
_refine_ls_hydrogen_treatment mixed
_refine_ls_matrix_type full
_refine_ls_number_parameters 604
_refine_ls_number_reflns 7638
_refine_ls_number_restraints 0
_refine_ls_restrained_S_all 1.078
_refine_ls_R_factor_all 0.0743
_refine_ls_R_factor_gt 0.0506
_refine_ls_shift/su_max 0.015
_refine_ls_shift/su_mean 0.001
_refine_ls_structure_factor_coef Fsqd
_refine_ls_weighting_details 'calc w=1/[\s^2^(Fo^2^)+(0.0734P)^2^+3.4200P] where P=(Fo^2^+2Fc^2^)/3'
_refine_ls_weighting_scheme calc
_refine_ls_wR_factor_gt 0.1304
_refine_ls_wR_factor_ref 0.1417
_reflns_number_gt 5744
_reflns_number_total 7638
_reflns_threshold_expression >2sigma(I)
_cod_data_source_file c9dt00198k2.cif
_cod_data_source_block shelxl_CCDC2
_cod_depositor_comments 'Adding full bibliography for 7049510--7049512.cif.'
_cod_original_cell_volume 4338.94(19)
_cod_original_sg_symbol_H-M 'P 21/n'
_cod_database_code 7049512

loop_
_symmetry_equiv_pos_as_xyz
'x, y, z'
'-x+1/2, y+1/2, -z+1/2'
'-x, -y, -z'
'x-1/2, -y-1/2, z-1/2'

loop_
_atom_site_label
_atom_site_type_symbol
_atom_site_fract_x
_atom_site_fract_y
_atom_site_fract_z
_atom_site_U_iso_or_equiv
_atom_site_adp_type
_atom_site_occupancy
_atom_site_symmetry_multiplicity
_atom_site_calc_flag
_atom_site_refinement_flags
C1 C 0.3534(7) 0.1122(4) 0.4882(4) 0.0783(19) Uani 1 1 d .
C2 C 0.4650(5) 0.1377(3) 0.5355(3) 0.0576(14) Uani 1 1 d .
C3 C 0.5671(6) 0.1144(3) 0.5232(3) 0.0649(16) Uani 1 1 d .
H3 H 0.5679 0.0873 0.4835 0.078 Uiso 1 1 calc R
C4 C 0.6693(5) 0.1312(3) 0.5697(3) 0.0548(13) Uani 1 1 d .
C5 C 0.7805(6) 0.1127(4) 0.5494(4) 0.0764(18) Uani 1 1 d .
C6 C 0.5455(8) 0.4184(4) 0.8374(5) 0.091(2) Uani 1 1 d .
C7 C 0.5386(5) 0.3400(3) 0.8258(3) 0.0651(16) Uani 1 1 d .
C8 C 0.4879(6) 0.2989(3) 0.8682(4) 0.0767(19) Uani 1 1 d .
H8 H 0.4566 0.3201 0.9027 0.092 Uiso 1 1 calc R
C9 C 0.4821(5) 0.2264(3) 0.8610(3) 0.0584(14) Uani 1 1 d .
C10 C 0.4323(9) 0.1854(5) 0.9136(5) 0.097(2) Uani 1 1 d .
C11 C 0.2946(10) 0.3928(6) 0.5735(15) 0.245(12) Uani 1 1 d .
C12 C 0.3284(5) 0.3284(3) 0.6250(3) 0.0689(16) Uani 1 1 d .
C13 C 0.2393(6) 0.2839(4) 0.6267(4) 0.086(2) Uani 1 1 d .
H13 H 0.1660 0.2973 0.6039 0.103 Uiso 1 1 calc R
C14 C 0.2541(6) 0.2201(3) 0.6608(4) 0.0730(18) Uani 1 1 d .
C15 C 0.1479(7) 0.1765(6) 0.6605(7) 0.124(4) Uani 1 1 d .
C16 C 0.7879(5) 0.2067(3) 0.8474(3) 0.0603(15) Uani 1 1 d .
H16 H 0.7451 0.2340 0.8717 0.072 Uiso 1 1 calc R
C17 C 0.8939(5) 0.1804(3) 0.8771(3) 0.0606(14) Uani 1 1 d .
C18 C 0.9678(7) 0.1845(4) 0.9441(4) 0.093(2) Uani 1 1 d .
H18 H 0.9480 0.2094 0.9808 0.112 Uiso 1 1 calc R
C19 C 1.0681(8) 0.1507(5) 0.9530(5) 0.116(3) Uani 1 1 d .
H19 H 1.1187 0.1532 0.9968 0.139 Uiso 1 1 calc R
C20 C 1.0991(6) 0.1126(5) 0.9000(6) 0.105(3) Uani 1 1 d .
H20 H 1.1690 0.0896 0.9090 0.126 Uiso 1 1 calc R
C21 C 1.0291(6) 0.1080(4) 0.8347(5) 0.087(2) Uani 1 1 d .
H21 H 1.0497 0.0822 0.7988 0.104 Uiso 1 1 calc R
C22 C 0.9262(5) 0.1434(3) 0.8239(3) 0.0583(14) Uani 1 1 d .
C23 C 0.7836(5) 0.3099(3) 0.6398(3) 0.0621(15) Uani 1 1 d .
H23 H 0.8270 0.2694 0.6404 0.075 Uiso 1 1 calc R
C24 C 0.7297(5) 0.4211(3) 0.6305(3) 0.0567(13) Uani 1 1 d .
C25 C 0.7346(7) 0.4935(3) 0.6206(4) 0.0792(19) Uani 1 1 d .
H25 H 0.6732 0.5224 0.6230 0.095 Uiso 1 1 calc R
C26 C 0.8310(8) 0.5195(4) 0.6078(4) 0.089(2) Uani 1 1 d .
H26 H 0.8366 0.5677 0.6015 0.107 Uiso 1 1 calc R
C27 C 0.9241(7) 0.4768(4) 0.6034(4) 0.090(2) Uani 1 1 d .
H27 H 0.9899 0.4973 0.5948 0.108 Uiso 1 1 calc R
C28 C 0.9199(6) 0.4062(4) 0.6114(4) 0.083(2) Uani 1 1 d .
H28 H 0.9813 0.3778 0.6076 0.100 Uiso 1 1 calc R
C29 C 0.8202(5) 0.3774(3) 0.6257(3) 0.0573(14) Uani 1 1 d .
C30 C 0.5932(6) 0.0222(3) 0.7019(3) 0.0642(15) Uani 1 1 d .
H30 H 0.6693 0.0242 0.6989 0.077 Uiso 1 1 calc R
C31 C 0.5289(6) -0.0404(3) 0.7005(3) 0.0634(16) Uani 1 1 d .
C32 C 0.5513(7) -0.1127(4) 0.6950(4) 0.087(2) Uani 1 1 d .
H32 H 0.6235 -0.1280 0.6919 0.105 Uiso 1 1 calc R
C33 C 0.4683(11) -0.1583(5) 0.6943(5) 0.113(3) Uani 1 1 d .
H33 H 0.4825 -0.2059 0.6906 0.136 Uiso 1 1 calc R
C34 C 0.3590(11) -0.1359(5) 0.6990(6) 0.131(4) Uani 1 1 d .
H34 H 0.3020 -0.1693 0.6974 0.157 Uiso 1 1 calc R
C35 C 0.3327(8) -0.0652(4) 0.7061(5) 0.118(3) Uani 1 1 d .
H35 H 0.2607 -0.0502 0.7099 0.141 Uiso 1 1 calc R
C36 C 0.4232(6) -0.0185(3) 0.7071(4) 0.0729(17) Uani 1 1 d .
N1 N 0.5295(4) 0.0776(2) 0.7081(2) 0.0591(12) Uani 1 1 d .
N2 N 0.7537(4) 0.1888(3) 0.7806(2) 0.0606(12) Uani 1 1 d .
N3 N 0.6809(4) 0.3112(2) 0.6518(3) 0.0641(13) Uani 1 1 d .
N4 N 0.8367(4) 0.1502(3) 0.7661(2) 0.0655(13) Uani 1 1 d .
H4 H 0.8352 0.1315 0.7256 0.079 Uiso 1 1 calc R
N5 N 0.6475(4) 0.3785(2) 0.6454(3) 0.0697(14) Uani 1 1 d .
H5 H 0.5819 0.3930 0.6501 0.084 Uiso 1 1 calc R
N6 N 0.4264(5) 0.0519(3) 0.7110(3) 0.0766(15) Uani 1 1 d .
H6 H 0.3691 0.0775 0.7148 0.092 Uiso 1 1 calc R
O1 O 0.4487(3) 0.1788(2) 0.58167(19) 0.0634(10) Uani 1 1 d .
O2 O 0.6806(3) 0.16048(19) 0.6283(2) 0.0569(9) Uani 1 1 d .
O3 O 0.3450(3) 0.1938(2) 0.6951(2) 0.0660(10) Uani 1 1 d .
O4 O 0.4313(3) 0.3169(2) 0.6465(2) 0.0672(10) Uani 1 1 d .
O5 O 0.5828(4) 0.3194(2) 0.7774(2) 0.0720(11) Uani 1 1 d .
O6 O 0.5157(4) 0.1904(2) 0.8171(2) 0.0639(10) Uani 1 1 d .
F1 F 0.8298(4) 0.1678(3) 0.5307(3) 0.1278(18) Uani 1 1 d .
F2 F 0.8556(5) 0.0879(3) 0.6035(3) 0.135(2) Uani 1 1 d .
F3 F 0.7723(5) 0.0664(3) 0.4995(3) 0.150(2) Uani 1 1 d .
F4 F 0.2989(5) 0.1611(3) 0.4491(3) 0.149(2) Uani 1 1 d .
F5 F 0.3684(4) 0.0593(3) 0.4452(2) 0.1123(15) Uani 1 1 d .
F6 F 0.2852(4) 0.0862(3) 0.5256(3) 0.139(2) Uani 1 1 d .
F7 F 0.6429(5) 0.4445(2) 0.8353(4) 0.158(3) Uani 1 1 d .
F8 F 0.4739(6) 0.4507(3) 0.7909(4) 0.183(3) Uani 1 1 d .
F9 F 0.5267(9) 0.4389(3) 0.8968(4) 0.209(4) Uani 1 1 d .
F10 F 0.0867(7) 0.1698(6) 0.5928(6) 0.257(5) Uani 1 1 d .
F11 F 0.1655(5) 0.1141(3) 0.6776(5) 0.183(3) Uani 1 1 d .
F12 F 0.0753(7) 0.2027(4) 0.6869(6) 0.230(5) Uani 1 1 d .
F13 F 0.3750(7) 0.4278(4) 0.5672(6) 0.202(4) Uani 1 1 d .
F14 F 0.2035(6) 0.4143(5) 0.5640(7) 0.242(5) Uani 1 1 d .
F15 F 0.3001(14) 0.4433(5) 0.6383(7) 0.284(7) Uani 1 1 d .
F16 F 0.3936(7) 0.1262(3) 0.8925(4) 0.179(3) Uani 1 1 d .
F17 F 0.5115(8) 0.1665(7) 0.9656(4) 0.281(6) Uani 1 1 d .
F18 F 0.3579(8) 0.2147(3) 0.9376(5) 0.213(5) Uani 1 1 d .
Pr1 Pr 0.55260(2) 0.216054(15) 0.698135(15) 0.04854(13) Uani 1 1 d .

loop_
_atom_site_aniso_label
_atom_site_aniso_U_11
_atom_site_aniso_U_22
_atom_site_aniso_U_33
_atom_site_aniso_U_23
_atom_site_aniso_U_13
_atom_site_aniso_U_12
C1 0.083(5) 0.089(5) 0.062(4) -0.013(4) 0.014(4) -0.018(4)
C2 0.073(4) 0.058(3) 0.038(3) 0.001(3) 0.003(3) -0.010(3)
C3 0.082(5) 0.066(4) 0.050(3) -0.011(3) 0.021(3) -0.006(3)
C4 0.068(4) 0.042(3) 0.059(3) 0.001(3) 0.024(3) -0.004(3)
C5 0.081(5) 0.069(4) 0.092(5) -0.003(4) 0.047(4) -0.001(4)
C6 0.090(6) 0.066(5) 0.112(6) -0.011(4) 0.013(5) 0.012(4)
C7 0.064(4) 0.055(4) 0.069(4) -0.011(3) 0.000(3) 0.004(3)
C8 0.086(5) 0.068(4) 0.085(5) -0.012(4) 0.038(4) 0.014(3)
C9 0.050(3) 0.071(4) 0.054(3) -0.004(3) 0.010(3) 0.009(3)
C10 0.124(7) 0.093(6) 0.086(5) -0.006(5) 0.050(5) -0.001(5)
C11 0.066(6) 0.081(7) 0.61(4) 0.126(14) 0.122(12) 0.041(5)
C12 0.052(4) 0.076(4) 0.078(4) 0.016(3) 0.011(3) 0.016(3)
C13 0.044(3) 0.096(5) 0.113(6) 0.029(4) 0.008(4) 0.009(3)
C14 0.054(4) 0.076(4) 0.094(5) -0.001(4) 0.026(4) 0.002(3)
C15 0.046(4) 0.123(8) 0.199(11) 0.043(8) 0.017(6) 0.002(5)
C16 0.054(3) 0.067(4) 0.055(3) -0.007(3) 0.002(3) 0.006(3)
C17 0.058(4) 0.064(4) 0.056(3) 0.005(3) 0.005(3) -0.005(3)
C18 0.095(6) 0.099(5) 0.070(4) -0.003(4) -0.017(4) 0.000(5)
C19 0.102(7) 0.123(7) 0.093(6) 0.018(5) -0.044(5) -0.002(6)
C20 0.054(4) 0.098(6) 0.148(8) 0.030(6) -0.008(5) 0.009(4)
C21 0.067(4) 0.071(4) 0.123(6) 0.017(4) 0.023(5) 0.009(4)
C22 0.053(3) 0.056(3) 0.062(3) 0.014(3) 0.005(3) -0.007(3)
C23 0.051(3) 0.049(3) 0.087(4) -0.009(3) 0.018(3) -0.001(3)
C24 0.054(3) 0.057(3) 0.060(3) -0.003(3) 0.014(3) -0.002(3)
C25 0.099(5) 0.045(3) 0.100(5) 0.006(3) 0.037(4) 0.009(3)
C26 0.126(7) 0.053(4) 0.092(5) 0.012(4) 0.034(5) -0.012(4)
C27 0.094(6) 0.077(5) 0.106(6) -0.002(4) 0.038(5) -0.028(4)
C28 0.069(4) 0.081(5) 0.108(5) 0.003(4) 0.035(4) 0.001(4)
C29 0.055(3) 0.055(3) 0.061(3) -0.006(3) 0.010(3) -0.006(3)
C30 0.069(4) 0.060(4) 0.068(4) 0.006(3) 0.024(3) 0.004(3)
C31 0.092(5) 0.051(3) 0.049(3) 0.003(3) 0.018(3) 0.004(3)
C32 0.131(7) 0.054(4) 0.084(5) 0.004(3) 0.040(5) 0.011(4)
C33 0.167(10) 0.060(5) 0.116(7) 0.001(5) 0.037(7) 0.000(6)
C34 0.167(11) 0.068(6) 0.152(9) 0.001(5) 0.022(8) -0.039(6)
C35 0.101(6) 0.082(6) 0.173(9) 0.013(6) 0.036(6) -0.014(5)
C36 0.079(5) 0.052(4) 0.088(5) 0.003(3) 0.018(4) -0.006(3)
N1 0.062(3) 0.054(3) 0.063(3) 0.002(2) 0.018(2) -0.001(2)
N2 0.056(3) 0.063(3) 0.057(3) 0.002(2) 0.001(2) 0.000(2)
N3 0.062(3) 0.049(3) 0.085(3) 0.002(3) 0.024(3) 0.000(2)
N4 0.070(3) 0.069(3) 0.053(3) -0.004(2) 0.003(2) -0.003(3)
N5 0.065(3) 0.053(3) 0.097(4) 0.009(3) 0.032(3) 0.009(2)
N6 0.064(3) 0.061(3) 0.111(4) 0.002(3) 0.035(3) 0.003(3)
O1 0.058(2) 0.073(3) 0.054(2) -0.008(2) 0.0013(19) 0.003(2)
O2 0.052(2) 0.057(2) 0.062(2) -0.0056(19) 0.0122(18) -0.0026(17)
O3 0.050(2) 0.071(2) 0.079(3) 0.009(2) 0.018(2) 0.003(2)
O4 0.049(2) 0.064(2) 0.084(3) 0.008(2) 0.005(2) 0.0007(19)
O5 0.094(3) 0.055(2) 0.070(3) -0.011(2) 0.024(2) -0.007(2)
O6 0.074(3) 0.060(2) 0.060(2) -0.001(2) 0.018(2) 0.001(2)
F1 0.116(4) 0.106(3) 0.190(5) 0.025(3) 0.093(4) -0.010(3)
F2 0.110(4) 0.153(5) 0.155(5) 0.042(4) 0.060(4) 0.059(4)
F3 0.123(4) 0.162(5) 0.192(6) -0.093(5) 0.095(4) -0.028(4)
F4 0.126(4) 0.110(4) 0.161(5) 0.007(4) -0.075(4) -0.003(3)
F5 0.120(4) 0.117(3) 0.090(3) -0.043(3) 0.003(3) -0.025(3)
F6 0.113(4) 0.194(6) 0.116(4) -0.052(4) 0.038(3) -0.080(4)
F7 0.122(4) 0.075(3) 0.277(8) -0.051(4) 0.044(5) -0.018(3)
F8 0.177(6) 0.075(3) 0.249(8) 0.003(4) -0.058(6) 0.038(4)
F9 0.394(13) 0.088(4) 0.192(7) -0.054(4) 0.163(8) -0.021(5)
F10 0.118(6) 0.341(13) 0.281(11) 0.063(10) -0.021(7) -0.110(8)
F11 0.087(4) 0.108(4) 0.358(11) 0.031(5) 0.060(5) -0.025(3)
F12 0.167(6) 0.162(6) 0.437(16) -0.078(7) 0.230(10) -0.050(5)
F13 0.166(7) 0.141(5) 0.338(11) 0.137(6) 0.136(7) 0.063(5)
F14 0.115(5) 0.188(7) 0.381(14) 0.154(9) -0.032(7) 0.029(5)
F15 0.43(2) 0.131(7) 0.303(13) 0.123(8) 0.100(14) 0.102(10)
F16 0.255(9) 0.102(4) 0.238(8) 0.008(5) 0.183(7) -0.019(5)
F17 0.202(9) 0.479(17) 0.149(6) 0.168(9) 0.011(6) -0.077(10)
F18 0.295(10) 0.109(4) 0.330(11) 0.017(5) 0.273(10) 0.035(5)
Pr1 0.0478(2) 0.0468(2) 0.04829(19) -0.00228(13) 0.00479(13) -0.00140(13)

loop_
_atom_type_symbol
_atom_type_description
_atom_type_scat_dispersion_real
_atom_type_scat_dispersion_imag
_atom_type_scat_source
C C 0.0033 0.0016 'International Tables Vol C Tables 4.2.6.8 and 6.1.1.4'
H H 0.0000 0.0000 'International Tables Vol C Tables 4.2.6.8 and 6.1.1.4'
N N 0.0061 0.0033 'International Tables Vol C Tables 4.2.6.8 and 6.1.1.4'
O O 0.0106 0.0060 'International Tables Vol C Tables 4.2.6.8 and 6.1.1.4'
F F 0.0171 0.0103 'International Tables Vol C Tables 4.2.6.8 and 6.1.1.4'
Pr Pr -0.2180 2.8214 'International Tables Vol C Tables 4.2.6.8 and 6.1.1.4'

loop_
_geom_angle_atom_site_label_1
_geom_angle_atom_site_label_2
_geom_angle_atom_site_label_3
_geom_angle
F4 C1 F6 107.7(7)
F4 C1 F5 107.2(6)
F6 C1 F5 104.3(6)
F4 C1 C2 113.0(6)
F6 C1 C2 111.2(5)
F5 C1 C2 113.0(6)
O1 C2 C3 128.3(5)
O1 C2 C1 112.2(6)
C3 C2 C1 119.5(5)
C2 C3 C4 120.5(5)
C2 C3 H3 119.8
C4 C3 H3 119.8
O2 C4 C3 126.7(5)
O2 C4 C5 114.6(6)
C3 C4 C5 118.7(6)
F1 C5 F3 107.8(6)
F1 C5 F2 103.9(7)
F3 C5 F2 106.2(7)
F1 C5 C4 111.7(6)
F3 C5 C4 115.3(6)
F2 C5 C4 111.4(6)
F8 C6 F7 105.8(8)
F8 C6 F9 105.5(8)
F7 C6 F9 104.6(8)
F8 C6 C7 111.7(7)
F7 C6 C7 113.6(7)
F9 C6 C7 114.8(8)
O5 C7 C8 126.5(6)
O5 C7 C6 114.0(7)
C8 C7 C6 119.5(7)
C7 C8 C9 121.7(6)
C7 C8 H8 119.2
C9 C8 H8 119.2
O6 C9 C8 127.4(6)
O6 C9 C10 114.9(6)
C8 C9 C10 117.6(6)
F18 C10 F16 106.5(9)
F18 C10 F17 107.9(10)
F16 C10 F17 99.3(10)
F18 C10 C9 116.8(8)
F16 C10 C9 114.6(7)
F17 C10 C9 110.1(8)
F14 C11 F13 123.1(10)
F14 C11 F15 77.3(14)
F13 C11 F15 81.4(14)
F14 C11 C12 118.9(12)
F13 C11 C12 113.3(11)
F15 C11 C12 90.5(15)
O4 C12 C13 127.6(6)
O4 C12 C11 116.8(6)
C13 C12 C11 113.8(7)
C12 C13 C14 122.6(6)
C12 C13 H13 118.7
C14 C13 H13 118.7
O3 C14 C13 127.9(6)
O3 C14 C15 114.6(7)
C13 C14 C15 117.4(7)
F12 C15 F11 112.2(11)
F12 C15 F10 99.4(9)
F11 C15 F10 101.1(12)
F12 C15 C14 117.0(11)
F11 C15 C14 115.4(7)
F10 C15 C14 109.1(9)
N2 C16 C17 112.3(5)
N2 C16 H16 123.9
C17 C16 H16 123.9
C16 C17 C22 105.2(5)
C16 C17 C18 135.0(7)
C22 C17 C18 119.9(6)
C19 C18 C17 117.3(8)
C19 C18 H18 121.4
C17 C18 H18 121.4
C18 C19 C20 122.6(7)
C18 C19 H19 118.7
C20 C19 H19 118.7
C21 C20 C19 121.2(7)
C21 C20 H20 119.4
C19 C20 H20 119.4
C20 C21 C22 117.2(8)
C20 C21 H21 121.4
C22 C21 H21 121.4
C17 C22 N4 105.3(5)
C17 C22 C21 121.8(6)
N4 C22 C21 132.9(7)
N3 C23 C29 111.5(5)
N3 C23 H23 124.3
C29 C23 H23 124.3
N5 C24 C29 105.8(5)
N5 C24 C25 132.4(6)
C29 C24 C25 121.8(6)
C26 C25 C24 117.2(7)
C26 C25 H25 121.4
C24 C25 H25 121.4
C25 C26 C27 122.3(6)
C25 C26 H26 118.9
C27 C26 H26 118.9
C28 C27 C26 121.3(7)
C28 C27 H27 119.4
C26 C27 H27 119.4
C27 C28 C29 117.8(7)
C27 C28 H28 121.1
C29 C28 H28 121.1
C24 C29 C28 119.7(6)
C24 C29 C23 104.6(5)
C28 C29 C23 135.7(6)
N1 C30 C31 110.4(6)
N1 C30 H30 124.8
C31 C30 H30 124.8
C36 C31 C32 120.1(7)
C36 C31 C30 104.7(5)
C32 C31 C30 135.2(7)
C33 C32 C31 119.1(8)
C33 C32 H32 120.5
C31 C32 H32 120.5
C32 C33 C34 121.0(8)
C32 C33 H33 119.5
C34 C33 H33 119.5
C35 C34 C33 122.3(9)
C35 C34 H34 118.8
C33 C34 H34 118.8
C34 C35 C36 114.9(9)
C34 C35 H35 122.5
C36 C35 H35 122.5
N6 C36 C31 107.2(6)
N6 C36 C35 130.3(7)
C31 C36 C35 122.5(7)
C30 N1 N6 105.7(5)
C30 N1 Pr1 135.3(4)
N6 N1 Pr1 118.4(4)
C16 N2 N4 105.5(5)
C16 N2 Pr1 126.3(4)
N4 N2 Pr1 127.9(3)
C23 N3 N5 106.0(5)
C23 N3 Pr1 133.5(4)
N5 N3 Pr1 119.9(4)
N2 N4 C22 111.7(5)
N2 N4 H4 124.1
C22 N4 H4 124.1
N3 N5 C24 112.0(5)
N3 N5 H5 124.0
C24 N5 H5 124.0
C36 N6 N1 112.1(5)
C36 N6 H6 124.0
N1 N6 H6 124.0
C2 O1 Pr1 136.6(4)
C4 O2 Pr1 136.7(4)
C14 O3 Pr1 133.5(4)
C12 O4 Pr1 136.7(4)
C7 O5 Pr1 133.9(4)
C9 O6 Pr1 133.3(4)
C11 F14 F15 62.5(14)
C11 F15 F14 40.2(6)
O1 Pr1 O5 141.61(14)
O1 Pr1 O4 73.44(14)
O5 Pr1 O4 68.24(14)
O1 Pr1 O6 130.08(14)
O5 Pr1 O6 67.14(14)
O4 Pr1 O6 108.52(14)
O1 Pr1 O2 67.85(13)
O5 Pr1 O2 130.60(14)
O4 Pr1 O2 118.94(13)
O6 Pr1 O2 132.54(13)
O1 Pr1 O3 68.12(14)
O5 Pr1 O3 99.03(15)
O4 Pr1 O3 68.36(13)
O6 Pr1 O3 67.13(14)
O2 Pr1 O3 129.87(13)
O1 Pr1 N2 136.02(15)
O5 Pr1 N2 77.86(15)
O4 Pr1 N2 140.70(14)
O6 Pr1 N2 74.04(15)
O2 Pr1 N2 69.87(14)
O3 Pr1 N2 138.64(14)
O1 Pr1 N3 95.75(15)
O5 Pr1 N3 69.68(15)
O4 Pr1 N3 70.66(14)
O6 Pr1 N3 132.93(15)
O2 Pr1 N3 68.45(13)
O3 Pr1 N3 138.72(14)
N2 Pr1 N3 79.53(15)
O1 Pr1 N1 74.88(14)
O5 Pr1 N1 138.18(14)
O4 Pr1 N1 137.19(14)
O6 Pr1 N1 72.30(14)
O2 Pr1 N1 72.95(13)
O3 Pr1 N1 73.52(14)
N2 Pr1 N1 81.80(15)
N3 Pr1 N1 140.91(15)

loop_
_geom_bond_atom_site_label_1
_geom_bond_atom_site_label_2
_geom_bond_distance
C1 F4 1.285(8)
C1 F6 1.306(8)
C1 F5 1.348(8)
C1 C2 1.528(9)
C2 O1 1.240(6)
C2 C3 1.374(8)
C3 C4 1.392(8)
C3 H3 0.9300
C4 O2 1.248(6)
C4 C5 1.515(9)
C5 F1 1.296(8)
C5 F3 1.298(8)
C5 F2 1.314(9)
C6 F8 1.262(9)
C6 F7 1.281(9)
C6 F9 1.287(10)
C6 C7 1.511(9)
C7 O5 1.242(7)
C7 C8 1.374(9)
C8 C9 1.388(8)
C8 H8 0.9300
C9 O6 1.231(7)
C9 C10 1.511(10)
C10 F18 1.230(10)
C10 F16 1.255(10)
C10 F17 1.277(11)
C11 F14 1.145(10)
C11 F13 1.203(11)
C11 F15 1.57(3)
C11 C12 1.577(16)
C12 O4 1.235(7)
C12 C13 1.372(9)
C13 C14 1.376(9)
C13 H13 0.9300
C14 O3 1.252(8)
C14 C15 1.523(11)
C15 F12 1.213(12)
C15 F11 1.240(10)
C15 F10 1.364(14)
C16 N2 1.317(7)
C16 C17 1.372(8)
C16 H16 0.9300
C17 C22 1.376(8)
C17 C18 1.408(9)
C18 C19 1.344(12)
C18 H18 0.9300
C19 C20 1.377(12)
C19 H19 0.9300
C20 C21 1.362(11)
C20 H20 0.9300
C21 C22 1.383(9)
C21 H21 0.9300
C22 N4 1.378(7)
C23 N3 1.306(7)
C23 C29 1.405(8)
C23 H23 0.9300
C24 N5 1.357(7)
C24 C29 1.389(8)
C24 C25 1.396(8)
C25 C26 1.334(10)
C25 H25 0.9300
C26 C27 1.401(10)
C26 H26 0.9300
C27 C28 1.357(10)
C27 H27 0.9300
C28 C29 1.401(9)
C28 H28 0.9300
C30 N1 1.324(7)
C30 C31 1.419(8)
C30 H30 0.9300
C31 C36 1.369(9)
C31 C32 1.411(9)
C32 C33 1.320(12)
C32 H32 0.9300
C33 C34 1.404(14)
C33 H33 0.9300
C34 C35 1.397(13)
C34 H34 0.9300
C35 C36 1.402(10)
C35 H35 0.9300
C36 N6 1.343(8)
N1 N6 1.345(7)
N1 Pr1 2.664(5)
N2 N4 1.319(7)
N2 Pr1 2.639(5)
N3 N5 1.342(6)
N3 Pr1 2.662(5)
N4 H4 0.8600
N5 H5 0.8600
N6 H6 0.8600
O1 Pr1 2.436(4)
O2 Pr1 2.501(4)
O3 Pr1 2.518(4)
O4 Pr1 2.485(4)
O5 Pr1 2.475(4)
O6 Pr1 2.495(4)
F14 F15 1.730(15)

loop_
_geom_torsion_atom_site_label_1
_geom_torsion_atom_site_label_2
_geom_torsion_atom_site_label_3
_geom_torsion_atom_site_label_4
_geom_torsion
F4 C1 C2 O1 68.1(8)
F6 C1 C2 O1 -53.1(8)
F5 C1 C2 O1 -170.0(5)
F4 C1 C2 C3 -111.7(7)
F6 C1 C2 C3 127.1(7)
F5 C1 C2 C3 10.2(9)
O1 C2 C3 C4 6.8(10)
C1 C2 C3 C4 -173.5(6)
C2 C3 C4 O2 8.1(9)
C2 C3 C4 C5 -172.0(6)
O2 C4 C5 F1 -74.5(8)
C3 C4 C5 F1 105.6(7)
O2 C4 C5 F3 162.1(6)
C3 C4 C5 F3 -17.8(9)
O2 C4 C5 F2 41.1(8)
C3 C4 C5 F2 -138.8(6)
F8 C6 C7 O5 76.3(10)
F7 C6 C7 O5 -43.2(10)
F9 C6 C7 O5 -163.6(8)
F8 C6 C7 C8 -104.5(9)
F7 C6 C7 C8 135.9(8)
F9 C6 C7 C8 15.5(11)
O5 C7 C8 C9 0.7(11)
C6 C7 C8 C9 -178.2(6)
C7 C8 C9 O6 -2.4(11)
C7 C8 C9 C10 175.6(7)
O6 C9 C10 F18 -150.3(9)
C8 C9 C10 F18 31.4(13)
O6 C9 C10 F16 -24.7(11)
C8 C9 C10 F16 157.0(8)
O6 C9 C10 F17 86.2(11)
C8 C9 C10 F17 -92.1(11)
F14 C11 C12 O4 -164(2)
F13 C11 C12 O4 -7(2)
F15 C11 C12 O4 -88.2(10)
F14 C11 C12 C13 30(3)
F13 C11 C12 C13 -173.3(16)
F15 C11 C12 C13 105.9(11)
O4 C12 C13 C14 7.1(13)
C11 C12 C13 C14 171.1(12)
C12 C13 C14 O3 1.4(13)
C12 C13 C14 C15 178.4(9)
O3 C14 C15 F12 117.6(12)
C13 C14 C15 F12 -59.8(16)
O3 C14 C15 F11 -17.8(15)
C13 C14 C15 F11 164.8(10)
O3 C14 C15 F10 -130.7(10)
C13 C14 C15 F10 51.9(13)
N2 C16 C17 C22 -0.3(7)
N2 C16 C17 C18 179.1(7)
C16 C17 C18 C19 -179.7(8)
C22 C17 C18 C19 -0.4(11)
C17 C18 C19 C20 -0.8(14)
C18 C19 C20 C21 0.9(15)
C19 C20 C21 C22 0.3(12)
C16 C17 C22 N4 -0.1(6)
C18 C17 C22 N4 -179.6(6)
C16 C17 C22 C21 -178.9(6)
C18 C17 C22 C21 1.6(9)
C20 C21 C22 C17 -1.5(10)
C20 C21 C22 N4 -180.0(7)
N5 C24 C25 C26 178.7(7)
C29 C24 C25 C26 -1.3(10)
C24 C25 C26 C27 0.6(11)
C25 C26 C27 C28 0.7(13)
C26 C27 C28 C29 -1.3(12)
N5 C24 C29 C28 -179.3(6)
C25 C24 C29 C28 0.7(9)
N5 C24 C29 C23 -0.9(6)
C25 C24 C29 C23 179.1(6)
C27 C28 C29 C24 0.6(10)
C27 C28 C29 C23 -177.2(7)
N3 C23 C29 C24 0.2(7)
N3 C23 C29 C28 178.2(7)
N1 C30 C31 C36 -0.6(7)
N1 C30 C31 C32 -180.0(6)
C36 C31 C32 C33 1.8(10)
C30 C31 C32 C33 -178.9(8)
C31 C32 C33 C34 -0.1(13)
C32 C33 C34 C35 -1.3(17)
C33 C34 C35 C36 0.9(15)
C32 C31 C36 N6 -179.8(6)
C30 C31 C36 N6 0.8(7)
C32 C31 C36 C35 -2.3(11)
C30 C31 C36 C35 178.3(7)
C34 C35 C36 N6 177.7(8)
C34 C35 C36 C31 0.9(13)
C31 C30 N1 N6 0.2(6)
C31 C30 N1 Pr1 -169.8(4)
C17 C16 N2 N4 0.5(7)
C17 C16 N2 Pr1 175.5(4)
C29 C23 N3 N5 0.6(7)
C29 C23 N3 Pr1 -170.8(4)
C16 N2 N4 C22 -0.5(6)
Pr1 N2 N4 C22 -175.5(4)
C17 C22 N4 N2 0.4(6)
C21 C22 N4 N2 179.0(6)
C23 N3 N5 C24 -1.2(7)
Pr1 N3 N5 C24 171.6(4)
C29 C24 N5 N3 1.3(7)
C25 C24 N5 N3 -178.7(7)
C31 C36 N6 N1 -0.7(8)
C35 C36 N6 N1 -177.9(8)
C30 N1 N6 C36 0.3(7)
Pr1 N1 N6 C36 172.3(4)
C3 C2 O1 Pr1 -25.0(9)
C1 C2 O1 Pr1 155.3(4)
C3 C4 O2 Pr1 -6.1(9)
C5 C4 O2 Pr1 174.1(4)
C13 C14 O3 Pr1 -19.8(11)
C15 C14 O3 Pr1 163.2(7)
C13 C12 O4 Pr1 3.8(12)
C11 C12 O4 Pr1 -159.9(11)
C8 C7 O5 Pr1 26.7(10)
C6 C7 O5 Pr1 -154.2(5)
C8 C9 O6 Pr1 -22.7(9)
C10 C9 O6 Pr1 159.1(5)
F13 C11 F14 F15 -71(3)
C12 C11 F14 F15 83(2)
F13 C11 F15 F14 126.9(13)
C12 C11 F15 F14 -119.6(9)
C2 O1 Pr1 O5 147.2(5)
C2 O1 Pr1 O4 150.9(6)
C2 O1 Pr1 O6 -108.6(5)
C2 O1 Pr1 O2 19.1(5)
C2 O1 Pr1 O3 -136.3(6)
C2 O1 Pr1 N2 2.1(6)
C2 O1 Pr1 N3 83.0(5)
C2 O1 Pr1 N1 -58.3(5)
C7 O5 Pr1 O1 94.5(6)
C7 O5 Pr1 O4 90.7(6)
C7 O5 Pr1 O6 -31.9(5)
C7 O5 Pr1 O2 -159.1(5)
C7 O5 Pr1 O3 28.5(6)
C7 O5 Pr1 N2 -109.5(6)
C7 O5 Pr1 N3 167.3(6)
C7 O5 Pr1 N1 -46.9(6)
C12 O4 Pr1 O1 60.4(6)
C12 O4 Pr1 O5 -122.0(6)
C12 O4 Pr1 O6 -67.1(6)
C12 O4 Pr1 O2 112.5(6)
C12 O4 Pr1 O3 -12.1(6)
C12 O4 Pr1 N2 -154.3(6)
C12 O4 Pr1 N3 162.8(7)
C12 O4 Pr1 N1 16.6(7)
C9 O6 Pr1 O1 -109.5(5)
C9 O6 Pr1 O5 29.7(5)
C9 O6 Pr1 O4 -25.8(5)
C9 O6 Pr1 O2 154.6(5)
C9 O6 Pr1 O3 -81.5(5)
C9 O6 Pr1 N2 113.0(5)
C9 O6 Pr1 N3 54.6(6)
C9 O6 Pr1 N1 -160.7(5)
C4 O2 Pr1 O1 -4.0(5)
C4 O2 Pr1 O5 -143.9(5)
C4 O2 Pr1 O4 -58.7(5)
C4 O2 Pr1 O6 120.8(5)
C4 O2 Pr1 O3 26.3(5)
C4 O2 Pr1 N2 163.6(5)
C4 O2 Pr1 N3 -110.0(5)
C4 O2 Pr1 N1 76.3(5)
C14 O3 Pr1 O1 -60.7(6)
C14 O3 Pr1 O5 81.6(6)
C14 O3 Pr1 O4 19.5(6)
C14 O3 Pr1 O6 142.0(6)
C14 O3 Pr1 O2 -90.8(6)
C14 O3 Pr1 N2 163.5(5)
C14 O3 Pr1 N3 12.2(7)
C14 O3 Pr1 N1 -140.6(6)
C16 N2 Pr1 O1 -168.9(4)
N4 N2 Pr1 O1 5.0(6)
C16 N2 Pr1 O5 32.4(5)
N4 N2 Pr1 O5 -153.6(5)
C16 N2 Pr1 O4 62.9(6)
N4 N2 Pr1 O4 -123.1(4)
C16 N2 Pr1 O6 -37.0(5)
N4 N2 Pr1 O6 136.9(5)
C16 N2 Pr1 O2 174.4(5)
N4 N2 Pr1 O2 -11.7(4)
C16 N2 Pr1 O3 -57.5(5)
N4 N2 Pr1 O3 116.4(5)
C16 N2 Pr1 N3 103.6(5)
N4 N2 Pr1 N3 -82.4(5)
C16 N2 Pr1 N1 -110.9(5)
N4 N2 Pr1 N1 63.1(5)
C23 N3 Pr1 O1 -95.6(6)
N5 N3 Pr1 O1 94.0(4)
C23 N3 Pr1 O5 121.1(6)
N5 N3 Pr1 O5 -49.4(4)
C23 N3 Pr1 O4 -165.7(6)
N5 N3 Pr1 O4 23.8(4)
C23 N3 Pr1 O6 96.6(6)
N5 N3 Pr1 O6 -73.8(5)
C23 N3 Pr1 O2 -32.1(5)
N5 N3 Pr1 O2 157.5(5)
C23 N3 Pr1 O3 -158.6(5)
N5 N3 Pr1 O3 30.9(5)
C23 N3 Pr1 N2 40.2(6)
N5 N3 Pr1 N2 -130.2(4)
C23 N3 Pr1 N1 -22.5(7)
N5 N3 Pr1 N1 167.0(4)
C30 N1 Pr1 O1 94.8(5)
N6 N1 Pr1 O1 -74.2(4)
C30 N1 Pr1 O5 -108.9(5)
N6 N1 Pr1 O5 82.1(5)
C30 N1 Pr1 O4 138.3(5)
N6 N1 Pr1 O4 -30.7(5)
C30 N1 Pr1 O6 -123.3(6)
N6 N1 Pr1 O6 67.7(4)
C30 N1 Pr1 O2 23.8(5)
N6 N1 Pr1 O2 -145.2(4)
C30 N1 Pr1 O3 166.0(6)
N6 N1 Pr1 O3 -3.0(4)
C30 N1 Pr1 N2 -47.6(5)
N6 N1 Pr1 N2 143.4(4)
C30 N1 Pr1 N3 14.5(6)
N6 N1 Pr1 N3 -154.5(4)
